data_4031918
loop_
_publ_author_name
'Zhang, Shi-Jin'
'Sun, Wen-Wu'
'Cao, Pei'
'Dong, Xiao-Ping'
'Liu, Ji-Kai'
'Wu, Bin'

_publ_section_title
;
 Stereoselective Synthesis of Diazabicyclic \b-Lactams through
 Intramolecular Amination of Unactivated C(sp(3))-H Bonds of Carboxamides
 by Palladium Catalysis.
;
_journal_issue 3
_journal_name_full 'The Journal of organic chemistry'
_journal_page_first 956
_journal_page_last 968
_journal_paper_doi 10.1021/acs.joc.5b02532
_journal_volume 81
_journal_year 2016
_chemical_formula_moiety 'C19 H16 N2 O2'
_chemical_formula_sum 'C19 H16 N2 O2'
_chemical_formula_weight 304.34
_chemical_name_systematic
; 
 ? 
;
_space_group_IT_number 14
_symmetry_cell_setting monoclinic
_symmetry_space_group_name_Hall '-P 2ybc'
_symmetry_space_group_name_H-M 'P 1 21/c 1'
_atom_sites_solution_hydrogens geom
_atom_sites_solution_primary direct
_atom_sites_solution_secondary difmap
_audit_creation_method SHELXL-97
_cell_angle_alpha 90.00
_cell_angle_beta 112.549(2)
_cell_angle_gamma 90.00
_cell_formula_units_Z 4
_cell_length_a 13.6518(17)
_cell_length_b 9.8120(12)
_cell_length_c 12.3174(15)
_cell_measurement_reflns_used 5551
_cell_measurement_temperature 100(2)
_cell_measurement_theta_max 30.00
_cell_measurement_theta_min 2.63
_cell_volume 1523.8(3)
_computing_cell_refinement 'Bruker SAINT'
_computing_data_collection 'Bruker APEX2'
_computing_data_reduction 'Bruker SAINT'
_computing_molecular_graphics 'Bruker SHELXTL'
_computing_publication_material 'Bruker SHELXTL'
_computing_structure_refinement 'SHELXL-97 (Sheldrick, 2008)'
_computing_structure_solution 'SHELXS-97 (Sheldrick, 2008)'
_diffrn_ambient_temperature 100(2)
_diffrn_measured_fraction_theta_full 0.963
_diffrn_measured_fraction_theta_max 0.963
_diffrn_measurement_device_type 'Bruker APEX-II CCD'
_diffrn_measurement_method '\f and \w scans'
_diffrn_radiation_monochromator graphite
_diffrn_radiation_source 'fine-focus sealed tube'
_diffrn_radiation_type MoK\a
_diffrn_radiation_wavelength 0.71073
_diffrn_reflns_av_R_equivalents 0.0292
_diffrn_reflns_av_sigmaI/netI 0.0298
_diffrn_reflns_limit_h_max 16
_diffrn_reflns_limit_h_min -19
_diffrn_reflns_limit_k_max 13
_diffrn_reflns_limit_k_min -13
_diffrn_reflns_limit_l_max 17
_diffrn_reflns_limit_l_min -17
_diffrn_reflns_number 15669
_diffrn_reflns_theta_full 30.07
_diffrn_reflns_theta_max 30.07
_diffrn_reflns_theta_min 1.62
_exptl_absorpt_coefficient_mu 0.087
_exptl_absorpt_correction_T_max 0.9956
_exptl_absorpt_correction_T_min 0.9295
_exptl_absorpt_correction_type multi-scan
_exptl_absorpt_process_details sadabs
_exptl_crystal_colour brown
_exptl_crystal_density_diffrn 1.327
_exptl_crystal_density_method 'not measured'
_exptl_crystal_description piece
_exptl_crystal_F_000 640
_exptl_crystal_size_max 0.85
_exptl_crystal_size_mid 0.40
_exptl_crystal_size_min 0.05
_refine_diff_density_max 0.379
_refine_diff_density_min -0.237
_refine_diff_density_rms 0.053
_refine_ls_extinction_method none
_refine_ls_goodness_of_fit_ref 1.032
_refine_ls_hydrogen_treatment constr
_refine_ls_matrix_type full
_refine_ls_number_parameters 209
_refine_ls_number_reflns 4312
_refine_ls_number_restraints 0
_refine_ls_restrained_S_all 1.032
_refine_ls_R_factor_all 0.0545
_refine_ls_R_factor_gt 0.0429
_refine_ls_shift/su_max 0.001
_refine_ls_shift/su_mean 0.000
_refine_ls_structure_factor_coef Fsqd
_refine_ls_weighting_details 'calc w=1/[\s^2^(Fo^2^)+(0.0550P)^2^+0.5401P] where P=(Fo^2^+2Fc^2^)/3'
_refine_ls_weighting_scheme calc
_refine_ls_wR_factor_gt 0.1075
_refine_ls_wR_factor_ref 0.1158
_reflns_number_gt 3490
_reflns_number_total 4312
_reflns_threshold_expression >2sigma(I)
_cod_data_source_file jo5b02532_si_003.cif
_cod_data_source_block a
_cod_depositor_comments
;
The following automatic conversions were performed:

'_symmetry_cell_setting' value 'Monoclinic' changed to 'monoclinic'
according to
/usr/data/users/saulius/crontab/automatic-downloads/current/ACS/lib/dictionaries/cif_core.dic
dictionary named 'cif_core.dic' version 2.4.2 from 2011-04-26.

Automatic conversion script
Id: cif_fix_values 4268 2015-11-12 08:31:59Z antanas 
;
_cod_original_sg_symbol_H-M 'P 21/c'
_cod_database_code 4031918

loop_
_symmetry_equiv_pos_as_xyz
'x, y, z'
'-x, y+1/2, -z+1/2'
'-x, -y, -z'
'x, -y-1/2, z-1/2'

loop_
_atom_site_label
_atom_site_type_symbol
_atom_site_fract_x
_atom_site_fract_y
_atom_site_fract_z
_atom_site_U_iso_or_equiv
_atom_site_adp_type
_atom_site_occupancy
_atom_site_symmetry_multiplicity
_atom_site_calc_flag
_atom_site_refinement_flags
O1 O 0.14704(8) 1.13720(9) 1.15533(7) 0.0256(2) Uani 1 1 d .
O2 O 0.18693(7) 1.00883(9) 0.51761(7) 0.02411(19) Uani 1 1 d .
N1 N 0.23893(7) 0.92178(10) 0.71006(8) 0.01742(19) Uani 1 1 d .
N2 N 0.35157(8) 0.74359(10) 0.89084(8) 0.0191(2) Uani 1 1 d .
C1 C 0.15177(13) 1.05622(14) 1.25396(11) 0.0307(3) Uani 1 1 d .
H1A H 0.0891 0.9973 1.2311 0.046 Uiso 1 1 calc R
H1B H 0.1535 1.1161 1.3184 0.046 Uiso 1 1 calc R
H1C H 0.2159 0.9999 1.2799 0.046 Uiso 1 1 calc R
C2 C 0.14602(9) 1.06791(12) 1.05873(10) 0.0191(2) Uani 1 1 d .
C3 C 0.14787(10) 0.92649(12) 1.05094(10) 0.0221(2) Uani 1 1 d .
H3 H 0.1477 0.8715 1.1144 0.027 Uiso 1 1 calc R
C4 C 0.14995(9) 0.86609(12) 0.94942(10) 0.0208(2) Uani 1 1 d .
H4 H 0.1518 0.7695 0.9447 0.025 Uiso 1 1 calc R
C5 C 0.14932(9) 0.94365(11) 0.85525(9) 0.0175(2) Uani 1 1 d .
C6 C 0.15280(8) 0.87437(12) 0.74821(9) 0.0174(2) Uani 1 1 d .
H6 H 0.1535 0.7730 0.7565 0.021 Uiso 1 1 calc R
C7 C 0.34977(9) 0.93517(11) 0.76809(9) 0.0168(2) Uani 1 1 d .
C8 C 0.40653(9) 0.84396(11) 0.86151(9) 0.0168(2) Uani 1 1 d .
C9 C 0.40545(10) 0.66324(12) 0.97956(10) 0.0222(2) Uani 1 1 d .
H9 H 0.3676 0.5942 1.0012 0.027 Uiso 1 1 calc R
C10 C 0.51578(10) 0.67342(13) 1.04434(11) 0.0247(2) Uani 1 1 d .
H10 H 0.5504 0.6135 1.1082 0.030 Uiso 1 1 calc R
C11 C 0.14526(9) 1.14786(12) 0.96445(10) 0.0196(2) Uani 1 1 d .
H11 H 0.1438 1.2444 0.9692 0.024 Uiso 1 1 calc R
C12 C 0.14664(9) 1.08564(12) 0.86394(10) 0.0193(2) Uani 1 1 d .
H12 H 0.1458 1.1404 0.7999 0.023 Uiso 1 1 calc R
C13 C 0.07357(9) 0.92040(13) 0.62471(10) 0.0212(2) Uani 1 1 d .
H13A H 0.0319 0.8452 0.5746 0.025 Uiso 1 1 calc R
H13B H 0.0274 0.9975 0.6264 0.025 Uiso 1 1 calc R
C14 C 0.17096(9) 0.96181(11) 0.60032(10) 0.0187(2) Uani 1 1 d .
C15 C 0.40296(10) 1.03586(12) 0.73464(10) 0.0206(2) Uani 1 1 d .
H15 H 0.3647 1.0962 0.6725 0.025 Uiso 1 1 calc R
C16 C 0.51380(10) 1.04986(13) 0.79217(11) 0.0237(2) Uani 1 1 d .
H16 H 0.5496 1.1187 0.7674 0.028 Uiso 1 1 calc R
C17 C 0.57056(9) 0.96550(12) 0.88339(11) 0.0225(2) Uani 1 1 d .
H17 H 0.6451 0.9770 0.9222 0.027 Uiso 1 1 calc R
C18 C 0.51801(9) 0.86114(12) 0.91975(10) 0.0190(2) Uani 1 1 d .
C19 C 0.57175(9) 0.77085(13) 1.01361(10) 0.0229(2) Uani 1 1 d .
H19 H 0.6463 0.7781 1.0549 0.028 Uiso 1 1 calc R

loop_
_atom_site_aniso_label
_atom_site_aniso_U_11
_atom_site_aniso_U_22
_atom_site_aniso_U_33
_atom_site_aniso_U_23
_atom_site_aniso_U_13
_atom_site_aniso_U_12
O1 0.0425(5) 0.0207(4) 0.0208(4) -0.0008(3) 0.0200(4) 0.0016(4)
O2 0.0291(5) 0.0280(4) 0.0171(4) 0.0045(3) 0.0109(3) 0.0038(3)
N1 0.0200(4) 0.0194(4) 0.0145(4) 0.0018(3) 0.0084(3) 0.0004(3)
N2 0.0226(5) 0.0175(4) 0.0190(4) 0.0003(3) 0.0101(4) 0.0007(4)
C1 0.0522(8) 0.0253(6) 0.0223(6) 0.0009(5) 0.0230(6) 0.0012(6)
C2 0.0222(5) 0.0206(5) 0.0180(5) -0.0003(4) 0.0116(4) 0.0014(4)
C3 0.0313(6) 0.0201(5) 0.0206(5) 0.0025(4) 0.0162(5) -0.0002(5)
C4 0.0274(6) 0.0165(5) 0.0218(5) 0.0004(4) 0.0130(5) -0.0007(4)
C5 0.0177(5) 0.0196(5) 0.0165(5) 0.0000(4) 0.0079(4) 0.0003(4)
C6 0.0183(5) 0.0189(5) 0.0163(5) -0.0003(4) 0.0079(4) -0.0004(4)
C7 0.0201(5) 0.0167(5) 0.0156(5) -0.0015(4) 0.0090(4) 0.0008(4)
C8 0.0201(5) 0.0164(5) 0.0158(5) -0.0020(4) 0.0090(4) 0.0011(4)
C9 0.0276(6) 0.0181(5) 0.0225(5) 0.0027(4) 0.0115(5) 0.0013(4)
C10 0.0273(6) 0.0220(6) 0.0230(5) 0.0034(4) 0.0076(5) 0.0052(5)
C11 0.0233(5) 0.0168(5) 0.0208(5) 0.0019(4) 0.0107(4) 0.0028(4)
C12 0.0222(5) 0.0195(5) 0.0175(5) 0.0033(4) 0.0091(4) 0.0017(4)
C13 0.0208(5) 0.0262(6) 0.0166(5) 0.0006(4) 0.0070(4) 0.0007(4)
C14 0.0223(5) 0.0181(5) 0.0162(5) -0.0005(4) 0.0077(4) 0.0022(4)
C15 0.0256(6) 0.0202(5) 0.0185(5) 0.0009(4) 0.0111(4) -0.0004(4)
C16 0.0272(6) 0.0230(6) 0.0256(6) -0.0010(4) 0.0154(5) -0.0051(5)
C17 0.0196(5) 0.0242(6) 0.0255(6) -0.0033(4) 0.0107(4) -0.0023(4)
C18 0.0199(5) 0.0194(5) 0.0192(5) -0.0030(4) 0.0093(4) 0.0007(4)
C19 0.0201(5) 0.0238(6) 0.0226(5) -0.0007(4) 0.0056(4) 0.0035(4)

loop_
_atom_type_symbol
_atom_type_description
_atom_type_scat_dispersion_real
_atom_type_scat_dispersion_imag
_atom_type_scat_source
C C 0.0033 0.0016 'International Tables Vol C Tables 4.2.6.8 and 6.1.1.4'
H H 0.0000 0.0000 'International Tables Vol C Tables 4.2.6.8 and 6.1.1.4'
N N 0.0061 0.0033 'International Tables Vol C Tables 4.2.6.8 and 6.1.1.4'
O O 0.0106 0.0060 'International Tables Vol C Tables 4.2.6.8 and 6.1.1.4'

loop_
_geom_angle_atom_site_label_1
_geom_angle_atom_site_label_2
_geom_angle_atom_site_label_3
_geom_angle
C2 O1 C1 116.42(9)
C14 N1 C7 131.45(9)
C14 N1 C6 94.72(9)
C7 N1 C6 133.53(9)
C9 N2 C8 117.45(10)
O1 C1 H1A 109.5
O1 C1 H1B 109.5
H1A C1 H1B 109.5
O1 C1 H1C 109.5
H1A C1 H1C 109.5
H1B C1 H1C 109.5
O1 C2 C3 124.19(10)
O1 C2 C11 116.02(10)
C3 C2 C11 119.78(10)
C2 C3 C4 119.54(10)
C2 C3 H3 120.2
C4 C3 H3 120.2
C5 C4 C3 121.47(11)
C5 C4 H4 119.3
C3 C4 H4 119.3
C4 C5 C12 118.38(10)
C4 C5 C6 119.67(10)
C12 C5 C6 121.95(10)
N1 C6 C5 115.35(9)
N1 C6 C13 86.46(8)
C5 C6 C13 118.86(9)
N1 C6 H6 111.3
C5 C6 H6 111.3
C13 C6 H6 111.3
C15 C7 N1 120.06(10)
C15 C7 C8 120.27(10)
N1 C7 C8 119.67(10)
N2 C8 C18 122.78(10)
N2 C8 C7 118.73(10)
C18 C8 C7 118.49(10)
N2 C9 C10 124.12(11)
N2 C9 H9 117.9
C10 C9 H9 117.9
C19 C10 C9 118.83(11)
C19 C10 H10 120.6
C9 C10 H10 120.6
C12 C11 C2 119.74(10)
C12 C11 H11 120.1
C2 C11 H11 120.1
C11 C12 C5 121.09(10)
C11 C12 H12 119.5
C5 C12 H12 119.5
C14 C13 C6 86.46(8)
C14 C13 H13A 114.2
C6 C13 H13A 114.2
C14 C13 H13B 114.2
C6 C13 H13B 114.2
H13A C13 H13B 111.4
O2 C14 N1 131.75(11)
O2 C14 C13 135.88(11)
N1 C14 C13 92.35(9)
C7 C15 C16 120.40(11)
C7 C15 H15 119.8
C16 C15 H15 119.8
C17 C16 C15 120.89(11)
C17 C16 H16 119.6
C15 C16 H16 119.6
C16 C17 C18 119.96(11)
C16 C17 H17 120.0
C18 C17 H17 120.0
C19 C18 C17 122.86(11)
C19 C18 C8 117.16(10)
C17 C18 C8 119.98(10)
C10 C19 C18 119.62(11)
C10 C19 H19 120.2
C18 C19 H19 120.2

loop_
_geom_bond_atom_site_label_1
_geom_bond_atom_site_label_2
_geom_bond_distance
O1 C2 1.3659(13)
O1 C1 1.4322(14)
O2 C14 1.2119(14)
N1 C14 1.3713(14)
N1 C7 1.4100(14)
N1 C6 1.4978(14)
N2 C9 1.3192(15)
N2 C8 1.3679(14)
C1 H1A 0.9800
C1 H1B 0.9800
C1 H1C 0.9800
C2 C3 1.3918(16)
C2 C11 1.3982(15)
C3 C4 1.3939(16)
C3 H3 0.9500
C4 C5 1.3846(15)
C4 H4 0.9500
C5 C12 1.3989(16)
C5 C6 1.5003(15)
C6 C13 1.5576(15)
C6 H6 1.0000
C7 C15 1.3794(16)
C7 C8 1.4288(15)
C8 C18 1.4219(15)
C9 C10 1.4119(17)
C9 H9 0.9500
C10 C19 1.3649(18)
C10 H10 0.9500
C11 C12 1.3869(15)
C11 H11 0.9500
C12 H12 0.9500
C13 C14 1.5262(16)
C13 H13A 0.9900
C13 H13B 0.9900
C15 C16 1.4100(17)
C15 H15 0.9500
C16 C17 1.3712(18)
C16 H16 0.9500
C17 C18 1.4179(16)
C17 H17 0.9500
C18 C19 1.4175(16)
C19 H19 0.9500

loop_
_geom_torsion_atom_site_label_1
_geom_torsion_atom_site_label_2
_geom_torsion_atom_site_label_3
_geom_torsion_atom_site_label_4
_geom_torsion
C1 O1 C2 C3 0.87(17)
C1 O1 C2 C11 -177.77(11)
O1 C2 C3 C4 -178.00(11)
C11 C2 C3 C4 0.59(18)
C2 C3 C4 C5 -0.54(18)
C3 C4 C5 C12 0.06(17)
C3 C4 C5 C6 179.35(11)
C14 N1 C6 C5 -120.99(10)
C7 N1 C6 C5 53.12(16)
C14 N1 C6 C13 -0.60(9)
C7 N1 C6 C13 173.51(12)
C4 C5 C6 N1 -126.60(11)
C12 C5 C6 N1 52.66(14)
C4 C5 C6 C13 132.84(11)
C12 C5 C6 C13 -47.90(15)
C14 N1 C7 C15 23.18(17)
C6 N1 C7 C15 -148.97(12)
C14 N1 C7 C8 -156.79(11)
C6 N1 C7 C8 31.05(17)
C9 N2 C8 C18 2.15(16)
C9 N2 C8 C7 -178.14(10)
C15 C7 C8 N2 -178.71(10)
N1 C7 C8 N2 1.27(15)
C15 C7 C8 C18 1.02(15)
N1 C7 C8 C18 -179.01(9)
C8 N2 C9 C10 -0.95(17)
N2 C9 C10 C19 -0.84(19)
O1 C2 C11 C12 178.54(10)
C3 C2 C11 C12 -0.16(17)
C2 C11 C12 C5 -0.32(17)
C4 C5 C12 C11 0.37(17)
C6 C5 C12 C11 -178.89(10)
N1 C6 C13 C14 0.54(8)
C5 C6 C13 C14 117.66(10)
C7 N1 C14 O2 7.8(2)
C6 N1 C14 O2 -177.93(13)
C7 N1 C14 C13 -173.69(11)
C6 N1 C14 C13 0.61(9)
C6 C13 C14 O2 177.85(14)
C6 C13 C14 N1 -0.59(9)
N1 C7 C15 C16 -179.95(10)
C8 C7 C15 C16 0.02(17)
C7 C15 C16 C17 -1.06(18)
C15 C16 C17 C18 1.00(18)
C16 C17 C18 C19 -179.74(11)
C16 C17 C18 C8 0.07(17)
N2 C8 C18 C19 -1.54(16)
C7 C8 C18 C19 178.75(10)
N2 C8 C18 C17 178.65(10)
C7 C8 C18 C17 -1.06(15)
C9 C10 C19 C18 1.44(18)
C17 C18 C19 C10 179.49(11)
C8 C18 C19 C10 -0.32(16)
